data_7036808
loop_
_publ_author_name
'Liu, Qi'
'Liu, Xiuxiu'
'Shi, Changdong'
'Zhang, Yanpeng'
'Feng, Xuejun'
'Cheng, Mei-Ling'
'Su, Seng'
'Gu, Jiande'

_publ_section_title
;
 A copper-based layered coordination polymer: synthesis, magnetic
 properties and electrochemical performance in supercapacitors.
;
_journal_issue 44
_journal_name_full 'Dalton transactions (Cambridge, England : 2003)'
_journal_page_first 19175
_journal_page_last 19184
_journal_paper_doi 10.1039/c5dt02918j
_journal_volume 44
_journal_year 2015
_chemical_formula_moiety 'C14 H14 Cu F4 N4 O5'
_chemical_formula_sum 'C14 H14 Cu F4 N4 O5'
_chemical_formula_weight 457.83
_chemical_name_systematic
;
?
;
_space_group_IT_number 74
_symmetry_cell_setting orthorhombic
_symmetry_space_group_name_Hall '-I 2b 2'
_symmetry_space_group_name_H-M 'I m m a'
_atom_sites_solution_hydrogens geom
_atom_sites_solution_primary direct
_atom_sites_solution_secondary difmap
_audit_creation_method SHELXL-97
_audit_update_record
;
2012-08-06 deposited with the CCDC.
2015-10-07 downloaded from the CCDC.
;
_cell_angle_alpha 90.00
_cell_angle_beta 90.00
_cell_angle_gamma 90.00
_cell_formula_units_Z 4
_cell_length_a 6.6111(17)
_cell_length_b 10.9920(13)
_cell_length_c 20.658(2)
_cell_measurement_reflns_used 1586
_cell_measurement_temperature 291(2)
_cell_measurement_theta_max 26.69
_cell_measurement_theta_min 3.23
_cell_volume 1501.2(4)
_computing_cell_refinement 'SMART (Bruker, 2000)'
_computing_data_collection 'SMART (Bruker, 2000)'
_computing_data_reduction 'SAINT (Bruker, 2000)'
_computing_molecular_graphics SHELXTL
_computing_publication_material SHELXTL
_computing_structure_refinement SHELXTL
_computing_structure_solution 'SHELXTL (Bruker, 2000)'
_diffrn_ambient_temperature 291(2)
_diffrn_measured_fraction_theta_full 0.994
_diffrn_measured_fraction_theta_max 0.994
_diffrn_measurement_device_type 'Bruker Smart Apex CCD '
_diffrn_measurement_method 'phi and omega scans'
_diffrn_radiation_monochromator graphite
_diffrn_radiation_source 'sealed tube'
_diffrn_radiation_type MoK\a
_diffrn_radiation_wavelength 0.71073
_diffrn_reflns_av_R_equivalents 0.0682
_diffrn_reflns_av_sigmaI/netI 0.0765
_diffrn_reflns_limit_h_max 8
_diffrn_reflns_limit_h_min -8
_diffrn_reflns_limit_k_max 13
_diffrn_reflns_limit_k_min -12
_diffrn_reflns_limit_l_max 26
_diffrn_reflns_limit_l_min -23
_diffrn_reflns_number 4836
_diffrn_reflns_theta_full 26.99
_diffrn_reflns_theta_max 26.99
_diffrn_reflns_theta_min 1.97
_exptl_absorpt_coefficient_mu 1.545
_exptl_absorpt_correction_T_max 0.7275
_exptl_absorpt_correction_T_min 0.6716
_exptl_absorpt_correction_type multi-scan
_exptl_absorpt_process_details 'SADABS; Bruker, 2000'
_exptl_crystal_density_diffrn 2.026
_exptl_crystal_density_method 'not measured'
_exptl_crystal_F_000 924
_exptl_crystal_size_max 0.28
_exptl_crystal_size_mid 0.24
_exptl_crystal_size_min 0.22
_refine_diff_density_max 0.563
_refine_diff_density_min -0.330
_refine_diff_density_rms 0.089
_refine_ls_extinction_method none
_refine_ls_goodness_of_fit_ref 1.030
_refine_ls_hydrogen_treatment constr
_refine_ls_matrix_type full
_refine_ls_number_parameters 86
_refine_ls_number_reflns 938
_refine_ls_number_restraints 0
_refine_ls_restrained_S_all 1.030
_refine_ls_R_factor_all 0.0867
_refine_ls_R_factor_gt 0.0561
_refine_ls_shift/su_max 0.000
_refine_ls_shift/su_mean 0.000
_refine_ls_structure_factor_coef Fsqd
_refine_ls_weighting_details 'calc w=1/[\s^2^(Fo^2^)+(0.04P)^2^+0.55P] where P=(Fo^2^+2Fc^2^)/3'
_refine_ls_weighting_scheme calc
_refine_ls_wR_factor_gt 0.1013
_refine_ls_wR_factor_ref 0.1067
_reflns_number_gt 560
_reflns_number_total 938
_reflns_threshold_expression >2sigma(I)
_cod_data_source_file c5dt02918j2.cif
_cod_data_source_block best
_cod_depositor_comments
;
The following automatic conversions were performed:

'_symmetry_cell_setting' value 'Orthorhombic' changed to
'orthorhombic' according to
/usr/data/users/saulius/crontab/automatic-downloads/rss-feeds/RSC/lib/dictionaries/cif_core.dic
dictionary named 'cif_core.dic' version 2.4.2 from 2011-04-26.

Automatic conversion script
Id: cif_fix_values 3271 2015-04-21 07:52:19Z andrius 

 Adding full bibliography for 7036808.cif.
;
_cod_original_cell_volume 1501.2(5)
_cod_original_sg_symbol_Hall '-I 2b 2 '
_cod_original_sg_symbol_H-M 'Imma '
_cod_database_code 7036808

loop_
_symmetry_equiv_pos_as_xyz
'x, y, z'
'x, -y, -z'
'-x, y+1/2, -z'
'-x, -y+1/2, z'
'x+1/2, y+1/2, z+1/2'
'x+1/2, -y+1/2, -z+1/2'
'-x+1/2, y+1, -z+1/2'
'-x+1/2, -y+1, z+1/2'
'-x, -y, -z'
'-x, y, z'
'x, -y-1/2, z'
'x, y-1/2, -z'
'-x+1/2, -y+1/2, -z+1/2'
'-x+1/2, y+1/2, z+1/2'
'x+1/2, -y, z+1/2'
'x+1/2, y, -z+1/2'

loop_
_atom_site_label
_atom_site_type_symbol
_atom_site_fract_x
_atom_site_fract_y
_atom_site_fract_z
_atom_site_U_iso_or_equiv
_atom_site_adp_type
_atom_site_occupancy
_atom_site_symmetry_multiplicity
_atom_site_calc_flag
_atom_site_refinement_flags
C1 C 0.5000 1.1871(5) 0.3635(3) 0.0448(14) Uani 1 2 d S
C2 C 0.5000 1.1221(5) 0.3059(3) 0.0487(14) Uani 1 2 d S
C3 C 0.5000 1.1878(5) 0.2482(3) 0.0392(12) Uani 1 2 d S
C4 C 0.5000 0.9867(6) 0.3016(3) 0.0475(14) Uani 1 2 d S
C5 C 1.0000 0.7500 0.3752(4) 0.0428(18) Uani 1 4 d S
H5A H 1.0000 0.6792 0.3472 0.051 Uiso 0.50 2 calc SPR
H5B H 1.0000 0.8208 0.3472 0.051 Uiso 0.50 2 calc SPR
C6 C 0.8162(6) 0.6375(4) 0.4540(2) 0.0516(11) Uani 1 1 d .
H6A H 0.8255 0.5663 0.4264 0.062 Uiso 1 1 calc R
H6B H 0.6950 0.6293 0.4801 0.062 Uiso 1 1 calc R
C7 C 1.0000 0.7500 0.5468(4) 0.049(2) Uani 1 4 d S
H7A H 1.1197 0.7500 0.5740 0.059 Uiso 0.50 2 calc SPR
H7B H 0.8803 0.7500 0.5740 0.059 Uiso 0.50 2 calc SPR
Cu1 Cu 0.5000 0.7500 0.35225(6) 0.0436(3) Uani 1 4 d S
F1 F 0.5000 1.1320(3) 0.41923(17) 0.0515(9) Uani 1 2 d S
F2 F 0.5000 1.1392(3) 0.19264(16) 0.0405(7) Uani 1 2 d S
N1 N 0.7956(7) 0.7500 0.4114(2) 0.0455(12) Uani 1 2 d S
N2 N 1.0000 0.6404(5) 0.4988(2) 0.0461(12) Uani 1 2 d S
O1 O 0.5000 0.9254(3) 0.3527(2) 0.0420(8) Uani 1 2 d S
O2 O 0.5000 0.9667(4) 0.2461(2) 0.0526(11) Uani 1 2 d S
O1W O 0.5000 0.7500 0.2675(3) 0.0525(15) Uani 1 4 d S
H1X H 0.6186 0.7912 0.2521 0.063 Uiso 0.25 1 d PR
H1Y H 0.3814 0.7088 0.2521 0.063 Uiso 0.25 1 d PR

loop_
_atom_site_aniso_label
_atom_site_aniso_U_11
_atom_site_aniso_U_22
_atom_site_aniso_U_33
_atom_site_aniso_U_23
_atom_site_aniso_U_13
_atom_site_aniso_U_12
C1 0.058(3) 0.041(3) 0.035(4) -0.009(2) 0.000 0.000
C2 0.065(3) 0.035(3) 0.046(4) 0.001(3) 0.000 0.000
C3 0.051(3) 0.032(3) 0.034(3) 0.000(2) 0.000 0.000
C4 0.054(3) 0.042(3) 0.046(4) 0.003(3) 0.000 0.000
C5 0.043(4) 0.040(5) 0.045(5) 0.000 0.000 0.000
C6 0.048(2) 0.048(3) 0.058(3) 0.011(2) -0.003(2) -0.0119(18)
C7 0.039(4) 0.057(6) 0.051(6) 0.000 0.000 0.000
Cu1 0.0512(6) 0.0354(6) 0.0442(6) 0.000 0.000 0.000
F1 0.056(2) 0.048(2) 0.050(2) 0.0121(17) 0.000 0.000
F2 0.0476(16) 0.0277(16) 0.0463(19) -0.0140(14) 0.000 0.000
N1 0.056(3) 0.040(3) 0.040(3) 0.000 -0.010(2) 0.000
N2 0.039(3) 0.063(3) 0.036(3) -0.005(2) 0.000 0.000
O1 0.059(2) 0.029(2) 0.038(2) 0.0030(18) 0.000 0.000
O2 0.053(2) 0.049(3) 0.056(3) -0.016(2) 0.000 0.000
O1W 0.045(3) 0.055(4) 0.058(4) 0.000 0.000 0.000

loop_
_atom_type_symbol
_atom_type_description
_atom_type_scat_dispersion_real
_atom_type_scat_dispersion_imag
_atom_type_scat_source
C C 0.0033 0.0016 'International Tables Vol C Tables 4.2.6.8 and 6.1.1.4'
H H 0.0000 0.0000 'International Tables Vol C Tables 4.2.6.8 and 6.1.1.4'
N N 0.0061 0.0033 'International Tables Vol C Tables 4.2.6.8 and 6.1.1.4'
O O 0.0106 0.0060 'International Tables Vol C Tables 4.2.6.8 and 6.1.1.4'
F F 0.0171 0.0103 'International Tables Vol C Tables 4.2.6.8 and 6.1.1.4'
Cu Cu 0.3201 1.2651 'International Tables Vol C Tables 4.2.6.8 and 6.1.1.4'

loop_
_geom_angle_atom_site_label_1
_geom_angle_atom_site_label_2
_geom_angle_atom_site_label_3
_geom_angle
_geom_angle_site_symmetry_1
_geom_angle_site_symmetry_3
F1 C1 C1 117.7(3) . 11_585
F1 C1 C2 121.3(5) . .
C1 C1 C2 121.0(4) 11_585 .
C1 C2 C3 117.8(6) . .
C1 C2 C4 124.3(6) . .
C3 C2 C4 117.9(6) . .
F2 C3 C3 115.0(3) . 11_585
F2 C3 C2 123.8(6) . .
C3 C3 C2 121.2(4) 11_585 .
O2 C4 O1 136.6(6) . .
O2 C4 C2 104.2(6) . .
O1 C4 C2 119.2(6) . .
N1 C5 N1 122.1(7) 10_755 .
N1 C5 H5A 106.8 10_755 .
N1 C5 H5A 106.8 . .
N1 C5 H5B 106.8 10_755 .
N1 C5 H5B 106.8 . .
H5A C5 H5B 106.7 . .
N1 C6 N2 113.8(4) . .
N1 C6 H6A 108.8 . .
N2 C6 H6A 108.8 . .
N1 C6 H6B 108.8 . .
N2 C6 H6B 108.8 . .
H6A C6 H6B 107.7 . .
N2 C7 N2 101.0(7) . 11_575
N2 C7 H7A 111.6 . .
N2 C7 H7A 111.6 11_575 .
N2 C7 H7B 111.6 . .
N2 C7 H7B 111.6 11_575 .
H7A C7 H7B 109.4 . .
O1W Cu1 O1 90.29(13) . .
O1W Cu1 O1 90.29(13) . 11_575
O1 Cu1 O1 179.4(3) . 11_575
O1W Cu1 N1 122.03(13) . .
O1 Cu1 N1 89.85(7) . .
O1 Cu1 N1 89.85(7) 11_575 .
O1W Cu1 N1 122.03(13) . 10_655
O1 Cu1 N1 89.85(7) . 10_655
O1 Cu1 N1 89.85(7) 11_575 10_655
N1 Cu1 N1 115.9(3) . 10_655
C6 N1 C6 108.6(5) 11_575 .
C6 N1 C5 101.6(3) 11_575 .
C6 N1 C5 101.6(3) . .
C6 N1 Cu1 112.4(2) 11_575 .
C6 N1 Cu1 112.4(2) . .
C5 N1 Cu1 119.0(4) . .
C6 N2 C6 105.4(5) . 10_755
C6 N2 C7 113.7(3) . .
C6 N2 C7 113.7(3) 10_755 .
C4 O1 Cu1 122.3(4) . .
Cu1 O1W H1X 109.5 . .
Cu1 O1W H1Y 109.5 . .
H1X O1W H1Y 141.1 . .

loop_
_geom_bond_atom_site_label_1
_geom_bond_atom_site_label_2
_geom_bond_distance
_geom_bond_site_symmetry_2
C1 F1 1.301(7) .
C1 C1 1.383(12) 11_585
C1 C2 1.387(8) .
C2 C3 1.394(9) .
C2 C4 1.491(9) .
C3 F2 1.266(6) .
C3 C3 1.366(11) 11_585
C4 O2 1.168(7) .
C4 O1 1.252(7) .
C5 N1 1.544(6) 10_755
C5 N1 1.544(6) .
C5 H5A 0.9700 .
C5 H5B 0.9700 .
C6 N1 1.523(5) .
C6 N2 1.527(5) .
C6 H6A 0.9700 .
C6 H6B 0.9700 .
C7 N2 1.561(8) .
C7 N2 1.561(8) 11_575
C7 H7A 0.9700 .
C7 H7B 0.9700 .
Cu1 O1W 1.750(6) .
Cu1 O1 1.928(4) .
Cu1 O1 1.928(4) 11_575
Cu1 N1 2.305(5) .
Cu1 N1 2.305(5) 10_655
N1 C6 1.523(5) 11_575
N2 C6 1.527(5) 10_755
O1W H1X 0.9600 .
O1W H1Y 0.9600 .

loop_
_geom_torsion_atom_site_label_1
_geom_torsion_atom_site_label_2
_geom_torsion_atom_site_label_3
_geom_torsion_atom_site_label_4
_geom_torsion
_geom_torsion_site_symmetry_1
_geom_torsion_site_symmetry_4
F1 C1 C2 C3 180.000(3) . .
C1 C1 C2 C3 0.000(3) 11_585 .
F1 C1 C2 C4 0.000(4) . .
C1 C1 C2 C4 180.000(3) 11_585 .
C1 C2 C3 F2 180.000(2) . .
C4 C2 C3 F2 0.000(3) . .
C1 C2 C3 C3 0.000(4) . 11_585
C4 C2 C3 C3 180.000(2) . 11_585
C1 C2 C4 O2 180.000(3) . .
C3 C2 C4 O2 0.000(3) . .
C1 C2 C4 O1 0.000(3) . .
C3 C2 C4 O1 180.000(2) . .
N2 C6 N1 C6 -49.3(6) . 11_575
N2 C6 N1 C5 57.3(5) . .
N2 C6 N1 Cu1 -174.3(3) . .
N1 C5 N1 C6 56.0(3) 10_755 11_575
N1 C5 N1 C6 -56.0(3) 10_755 .
N1 C5 N1 Cu1 180.0 10_755 .
O1W Cu1 N1 C6 118.5(3) . 11_575
O1 Cu1 N1 C6 28.3(3) . 11_575
O1 Cu1 N1 C6 -151.2(3) 11_575 11_575
N1 Cu1 N1 C6 -61.5(3) 10_655 11_575
O1W Cu1 N1 C6 -118.5(3) . .
O1 Cu1 N1 C6 151.2(3) . .
O1 Cu1 N1 C6 -28.3(3) 11_575 .
N1 Cu1 N1 C6 61.5(3) 10_655 .
O1W Cu1 N1 C5 0.000(1) . .
O1 Cu1 N1 C5 -90.25(11) . .
O1 Cu1 N1 C5 90.25(11) 11_575 .
N1 Cu1 N1 C5 180.0 10_655 .
N1 C6 N2 C6 -65.3(6) . 10_755
N1 C6 N2 C7 59.8(5) . .
N2 C7 N2 C6 -60.3(3) 11_575 .
N2 C7 N2 C6 60.3(3) 11_575 10_755
O2 C4 O1 Cu1 0.000(3) . .
C2 C4 O1 Cu1 180.000(2) . .
O1W Cu1 O1 C4 0.000(2) . .
N1 Cu1 O1 C4 122.03(13) . .
N1 Cu1 O1 C4 -122.03(13) 10_655 .
